data_4307890
loop_
_publ_author_name
'Jian Zhou'
'Guo-Qing Bian'
'Jie Dai'
'Yong Zhang'
'Ai-bin Tang'
'Qin-Yu Zhu'

_publ_section_title
;
Synthesis of a Selenidostannate(IV), [Mn(tepa).Sn3Se7]n, Demonstrating the
Transformation from Achiral to Chiral and Dimeric to Polymeric Structure
;
_journal_name_full 'Inorganic Chemistry'
_journal_page_first 1541
_journal_page_last 1543
_journal_paper_doi 10.1021/ic062403r
_journal_volume 46
_journal_year 2007
_chemical_formula_moiety 'C16 H46 Mn2 N10 S6 Sn2'
_chemical_formula_sum 'C16 H46 Mn2 N10 S6 Sn2'
_chemical_formula_weight 918.25
_chemical_name_systematic
; 
 ? 
;
_space_group_IT_number 88
_symmetry_cell_setting tetragonal
_symmetry_Int_Tables_number 88
_symmetry_space_group_name_Hall '-I 4ad'
_symmetry_space_group_name_H-M 'I 41/a :2'
_atom_sites_solution_hydrogens geom
_atom_sites_solution_primary direct
_atom_sites_solution_secondary difmap
_audit_creation_method SHELXL-97
_cell_angle_alpha 90.00
_cell_angle_beta 90.00
_cell_angle_gamma 90.00
_cell_formula_units_Z 8
_cell_length_a 25.832(2)
_cell_length_b 25.832(2)
_cell_length_c 10.0295(9)
_cell_measurement_reflns_used 31876
_cell_measurement_temperature 173(2)
_cell_measurement_theta_max 25.35
_cell_measurement_theta_min 3.12
_cell_volume 6692.6(9)
_computing_cell_refinement CrystalClear
_computing_data_collection CrystalClear
_computing_data_reduction CrystalStructure
_computing_structure_refinement 'SHELXL-97 (Sheldrick, 1997)'
_computing_structure_solution 'SHELXS-97 (Sheldrick, 1990)'
_diffrn_ambient_temperature 173(2)
_diffrn_detector_area_resol_mean 7.31
_diffrn_measured_fraction_theta_full 0.997
_diffrn_measured_fraction_theta_max 0.997
_diffrn_measurement_device_type 'Rigaku Mercury'
_diffrn_measurement_method \w
_diffrn_radiation_monochromator graphite
_diffrn_radiation_source 'fine-focus sealed tube'
_diffrn_radiation_type MoK\a
_diffrn_radiation_wavelength 0.71070
_diffrn_reflns_av_R_equivalents 0.0606
_diffrn_reflns_av_sigmaI/netI 0.0309
_diffrn_reflns_limit_h_max 31
_diffrn_reflns_limit_h_min -27
_diffrn_reflns_limit_k_max 31
_diffrn_reflns_limit_k_min -29
_diffrn_reflns_limit_l_max 12
_diffrn_reflns_limit_l_min -12
_diffrn_reflns_number 31876
_diffrn_reflns_theta_full 25.35
_diffrn_reflns_theta_max 25.35
_diffrn_reflns_theta_min 3.12
_exptl_absorpt_coefficient_mu 2.613
_exptl_absorpt_correction_T_max 0.8182
_exptl_absorpt_correction_T_min 0.5282
_exptl_absorpt_correction_type multi-scan
_exptl_absorpt_process_details 'Jacobson, R. (1998) Private communication'
_exptl_crystal_colour colorless
_exptl_crystal_density_diffrn 1.823
_exptl_crystal_density_method 'not measured'
_exptl_crystal_description block
_exptl_crystal_F_000 3664
_exptl_crystal_size_max 0.28
_exptl_crystal_size_mid 0.10
_exptl_crystal_size_min 0.08
_refine_diff_density_max 0.703
_refine_diff_density_min -0.634
_refine_diff_density_rms 0.105
_refine_ls_extinction_method none
_refine_ls_goodness_of_fit_ref 1.010
_refine_ls_hydrogen_treatment constr
_refine_ls_matrix_type full
_refine_ls_number_parameters 164
_refine_ls_number_reflns 3057
_refine_ls_number_restraints 0
_refine_ls_restrained_S_all 1.010
_refine_ls_R_factor_all 0.0467
_refine_ls_R_factor_gt 0.0414
_refine_ls_shift/su_max 0.002
_refine_ls_shift/su_mean 0.000
_refine_ls_structure_factor_coef Fsqd
_refine_ls_weighting_details 'calc w=1/[\s^2^(Fo^2^)+(0.0683P)^2^+52.3851P] where P=(Fo^2^+2Fc^2^)/3'
_refine_ls_weighting_scheme calc
_refine_ls_wR_factor_gt 0.1100
_refine_ls_wR_factor_ref 0.1135
_reflns_number_gt 2837
_reflns_number_total 3057
_reflns_threshold_expression >2sigma(I)
_cod_data_source_file ic062403rsi20061215_105833.cif
_cod_data_source_block l
_cod_depositor_comments
;
The following automatic conversions were performed:
'_symmetry_cell_setting' value 'Tetragonal' changed to 'tetragonal'
according to '/home/saulius/struct/CIF-dictionaries/cif_core.dic'
dictionary named 'cif_core.dic' version 2.4.1 from 2010-06-29.

Automatic conversion script
Id: cif_fix_enum 1527 2010-12-29 10:47:43Z saulius 
;
_cod_original_sg_symbol_Hall '-I 4ad '
_cod_original_sg_symbol_H-M 'I 41/a'
_cod_database_code 4307890

loop_
_symmetry_equiv_pos_as_xyz
'x, y, z'
'-y+3/4, x+1/4, z+1/4'
'-x+1/2, -y, z+1/2'
'y+3/4, -x+3/4, z+3/4'
'x+1/2, y+1/2, z+1/2'
'-y+5/4, x+3/4, z+3/4'
'-x+1, -y+1/2, z+1'
'y+5/4, -x+5/4, z+5/4'
'-x, -y, -z'
'y-3/4, -x-1/4, -z-1/4'
'x-1/2, y, -z-1/2'
'-y-3/4, x-3/4, -z-3/4'
'-x+1/2, -y+1/2, -z+1/2'
'y-1/4, -x+1/4, -z+1/4'
'x, y+1/2, -z'
'-y-1/4, x-1/4, -z-1/4'

loop_
_atom_site_label
_atom_site_type_symbol
_atom_site_fract_x
_atom_site_fract_y
_atom_site_fract_z
_atom_site_U_iso_or_equiv
_atom_site_adp_type
_atom_site_occupancy
_atom_site_symmetry_multiplicity
_atom_site_calc_flag
_atom_site_refinement_flags
_atom_site_disorder_assembly
_atom_site_disorder_group
Sn1 Sn -0.519314(13) 0.451974(13) 0.60112(4) 0.01647(15) Uani 1 1 d . . .
Mn1 Mn -0.56035(3) 0.56821(3) 0.85050(8) 0.0188(2) Uani 1 1 d . . .
S1 S -0.54994(5) 0.46899(5) 0.81781(13) 0.0206(3) Uani 1 1 d . . .
S2 S -0.43552(5) 0.49424(5) 0.56481(13) 0.0192(3) Uani 1 1 d . . .
S3 S -0.51358(5) 0.36608(5) 0.53677(14) 0.0223(3) Uani 1 1 d . . .
N1 N -0.47951(17) 0.58745(17) 0.7845(5) 0.0233(10) Uani 1 1 d . . .
H1A H -0.4590 0.5585 0.7921 0.028 Uiso 1 1 calc R . .
H1B H -0.4800 0.5971 0.6962 0.028 Uiso 1 1 calc R . .
N2 N -0.54499(18) 0.64875(17) 0.9451(5) 0.0240(10) Uani 1 1 d . . .
H2 H -0.5730 0.6702 0.9265 0.029 Uiso 1 1 calc R . .
N3 N -0.57750(18) 0.55683(18) 1.0741(5) 0.0271(11) Uani 1 1 d . . .
H3 H -0.5493 0.5398 1.1114 0.033 Uiso 1 1 calc R . .
N4 N -0.64878(18) 0.54544(18) 0.8646(5) 0.0260(11) Uani 1 1 d . . .
H4 H -0.6506 0.5119 0.8315 0.031 Uiso 1 1 calc R . .
N5 N -0.59912(18) 0.60623(18) 0.6726(5) 0.0251(10) Uani 1 1 d . . .
H5A H -0.6021 0.6412 0.6885 0.030 Uiso 1 1 calc R . .
H5B H -0.5784 0.6020 0.5988 0.030 Uiso 1 1 calc R . .
C8 C -0.6507(2) 0.5851(2) 0.6437(6) 0.0281(13) Uani 1 1 d . . .
H8A H -0.6473 0.5519 0.5951 0.034 Uiso 1 1 calc R . .
H8B H -0.6701 0.6095 0.5864 0.034 Uiso 1 1 calc R . .
C7 C -0.6800(2) 0.5764(2) 0.7734(6) 0.0290(13) Uani 1 1 d . . .
H7A H -0.6881 0.6102 0.8151 0.035 Uiso 1 1 calc R . .
H7B H -0.7130 0.5584 0.7548 0.035 Uiso 1 1 calc R . .
C6 C -0.6671(2) 0.5417(2) 1.0019(6) 0.0306(13) Uani 1 1 d . . .
H6A H -0.6964 0.5172 1.0067 0.037 Uiso 1 1 calc R . .
H6B H -0.6795 0.5760 1.0322 0.037 Uiso 1 1 calc R . .
C5 C -0.6235(2) 0.5233(3) 1.0930(6) 0.0327(14) Uani 1 1 d . . .
H5C H -0.6350 0.5247 1.1871 0.039 Uiso 1 1 calc R . .
H5D H -0.6146 0.4870 1.0716 0.039 Uiso 1 1 calc R . .
C4 C -0.5824(2) 0.6074(2) 1.1411(6) 0.0291(13) Uani 1 1 d . . .
H4A H -0.5788 0.6029 1.2387 0.035 Uiso 1 1 calc R . .
H4B H -0.6169 0.6224 1.1228 0.035 Uiso 1 1 calc R . .
C3 C -0.5403(2) 0.6436(2) 1.0896(6) 0.0277(13) Uani 1 1 d . . .
H3A H -0.5438 0.6780 1.1322 0.033 Uiso 1 1 calc R . .
H3B H -0.5058 0.6295 1.1125 0.033 Uiso 1 1 calc R . .
C2 C -0.4984(2) 0.6709(2) 0.8832(6) 0.0284(13) Uani 1 1 d . . .
H2A H -0.4846 0.6989 0.9404 0.034 Uiso 1 1 calc R . .
H2B H -0.5075 0.6861 0.7956 0.034 Uiso 1 1 calc R . .
C1 C -0.4570(2) 0.6295(2) 0.8642(6) 0.0230(12) Uani 1 1 d . . .
H1C H -0.4266 0.6444 0.8177 0.028 Uiso 1 1 calc R . .
H1D H -0.4456 0.6162 0.9519 0.028 Uiso 1 1 calc R . .

loop_
_atom_site_aniso_label
_atom_site_aniso_U_11
_atom_site_aniso_U_22
_atom_site_aniso_U_33
_atom_site_aniso_U_23
_atom_site_aniso_U_13
_atom_site_aniso_U_12
Sn1 0.0169(2) 0.0151(2) 0.0174(2) 0.00112(13) 0.00117(13) -0.00089(13)
Mn1 0.0185(4) 0.0192(4) 0.0185(4) -0.0009(3) -0.0013(3) 0.0008(3)
S1 0.0232(7) 0.0193(6) 0.0193(7) 0.0013(5) 0.0040(5) 0.0031(5)
S2 0.0159(6) 0.0210(7) 0.0207(7) 0.0023(5) -0.0006(5) -0.0009(5)
S3 0.0238(7) 0.0156(6) 0.0276(7) -0.0011(5) 0.0043(6) -0.0005(5)
N1 0.026(2) 0.018(2) 0.027(2) -0.0037(19) 0.002(2) -0.0029(18)
N2 0.025(2) 0.020(2) 0.026(3) -0.001(2) -0.006(2) 0.0065(19)
N3 0.024(2) 0.026(3) 0.031(3) 0.000(2) 0.001(2) 0.006(2)
N4 0.023(2) 0.022(2) 0.033(3) 0.002(2) -0.001(2) 0.0020(19)
N5 0.028(3) 0.022(2) 0.025(2) -0.002(2) 0.001(2) 0.0049(19)
C8 0.022(3) 0.033(3) 0.029(3) -0.004(3) -0.004(2) 0.001(2)
C7 0.019(3) 0.032(3) 0.037(3) 0.000(3) -0.005(2) 0.007(2)
C6 0.023(3) 0.038(3) 0.030(3) 0.005(3) 0.006(3) -0.001(3)
C5 0.032(3) 0.038(4) 0.028(3) 0.008(3) 0.004(3) -0.001(3)
C4 0.029(3) 0.035(3) 0.023(3) -0.006(3) 0.005(2) 0.009(3)
C3 0.035(3) 0.021(3) 0.027(3) -0.007(2) -0.003(3) 0.009(2)
C2 0.036(3) 0.020(3) 0.029(3) -0.001(2) -0.010(3) -0.008(2)
C1 0.022(3) 0.025(3) 0.022(3) -0.005(2) -0.006(2) -0.004(2)

loop_
_atom_type_symbol
_atom_type_description
_atom_type_scat_dispersion_real
_atom_type_scat_dispersion_imag
_atom_type_scat_source
C C 0.0033 0.0016 'International Tables Vol C Tables 4.2.6.8 and 6.1.1.4'
H H 0.0000 0.0000 'International Tables Vol C Tables 4.2.6.8 and 6.1.1.4'
Mn Mn 0.3368 0.7283 'International Tables Vol C Tables 4.2.6.8 and 6.1.1.4'
N N 0.0061 0.0033 'International Tables Vol C Tables 4.2.6.8 and 6.1.1.4'
S S 0.1246 0.1234 'International Tables Vol C Tables 4.2.6.8 and 6.1.1.4'
Sn Sn -0.6537 1.4246 'International Tables Vol C Tables 4.2.6.8 and 6.1.1.4'

loop_
_geom_angle_atom_site_label_1
_geom_angle_atom_site_label_2
_geom_angle_atom_site_label_3
_geom_angle
_geom_angle_site_symmetry_1
_geom_angle_site_symmetry_3
_geom_angle_publ_flag
S3 Sn1 S1 117.24(5) . . ?
S3 Sn1 S2 109.20(5) . . ?
S1 Sn1 S2 110.53(5) . . ?
S3 Sn1 S2 112.50(5) . 9_466 ?
S1 Sn1 S2 111.06(5) . 9_466 ?
S2 Sn1 S2 93.82(4) . 9_466 ?
N1 Mn1 N5 94.75(18) . . ?
N1 Mn1 N3 119.57(17) . . ?
N5 Mn1 N3 137.34(17) . . ?
N1 Mn1 N2 76.31(17) . . ?
N5 Mn1 N2 90.52(17) . . ?
N3 Mn1 N2 75.47(17) . . ?
N1 Mn1 N4 166.27(17) . . ?
N5 Mn1 N4 74.24(17) . . ?
N3 Mn1 N4 73.98(17) . . ?
N2 Mn1 N4 111.33(17) . . ?
N1 Mn1 S1 94.87(12) . . ?
N5 Mn1 S1 111.92(13) . . ?
N3 Mn1 S1 90.97(12) . . ?
N2 Mn1 S1 156.68(12) . . ?
N4 Mn1 S1 82.07(12) . . ?
Sn1 S1 Mn1 109.60(5) . . ?
Sn1 S2 Sn1 86.18(4) . 9_466 ?
C1 N1 Mn1 111.8(3) . . ?
C1 N1 H1A 109.3 . . ?
Mn1 N1 H1A 109.3 . . ?
C1 N1 H1B 109.3 . . ?
Mn1 N1 H1B 109.3 . . ?
H1A N1 H1B 107.9 . . ?
C3 N2 C2 112.7(5) . . ?
C3 N2 Mn1 109.8(3) . . ?
C2 N2 Mn1 108.4(3) . . ?
C3 N2 H2 108.6 . . ?
C2 N2 H2 108.6 . . ?
Mn1 N2 H2 108.6 . . ?
C4 N3 C5 113.0(5) . . ?
C4 N3 Mn1 110.3(4) . . ?
C5 N3 Mn1 110.7(4) . . ?
C4 N3 H3 107.5 . . ?
C5 N3 H3 107.5 . . ?
Mn1 N3 H3 107.5 . . ?
C7 N4 C6 116.7(5) . . ?
C7 N4 Mn1 111.1(3) . . ?
C6 N4 Mn1 112.7(3) . . ?
C7 N4 H4 105.1 . . ?
C6 N4 H4 105.1 . . ?
Mn1 N4 H4 105.1 . . ?
C8 N5 Mn1 113.3(4) . . ?
C8 N5 H5A 108.9 . . ?
Mn1 N5 H5A 108.9 . . ?
C8 N5 H5B 108.9 . . ?
Mn1 N5 H5B 108.9 . . ?
H5A N5 H5B 107.7 . . ?
N5 C8 C7 109.7(5) . . ?
N5 C8 H8A 109.7 . . ?
C7 C8 H8A 109.7 . . ?
N5 C8 H8B 109.7 . . ?
C7 C8 H8B 109.7 . . ?
H8A C8 H8B 108.2 . . ?
N4 C7 C8 110.0(5) . . ?
N4 C7 H7A 109.7 . . ?
C8 C7 H7A 109.7 . . ?
N4 C7 H7B 109.7 . . ?
C8 C7 H7B 109.7 . . ?
H7A C7 H7B 108.2 . . ?
N4 C6 C5 110.3(5) . . ?
N4 C6 H6A 109.6 . . ?
C5 C6 H6A 109.6 . . ?
N4 C6 H6B 109.6 . . ?
C5 C6 H6B 109.6 . . ?
H6A C6 H6B 108.1 . . ?
N3 C5 C6 109.4(5) . . ?
N3 C5 H5C 109.8 . . ?
C6 C5 H5C 109.8 . . ?
N3 C5 H5D 109.8 . . ?
C6 C5 H5D 109.8 . . ?
H5C C5 H5D 108.2 . . ?
N3 C4 C3 109.1(4) . . ?
N3 C4 H4A 109.9 . . ?
C3 C4 H4A 109.9 . . ?
N3 C4 H4B 109.9 . . ?
C3 C4 H4B 109.9 . . ?
H4A C4 H4B 108.3 . . ?
N2 C3 C4 109.4(5) . . ?
N2 C3 H3A 109.8 . . ?
C4 C3 H3A 109.8 . . ?
N2 C3 H3B 109.8 . . ?
C4 C3 H3B 109.8 . . ?
H3A C3 H3B 108.2 . . ?
N2 C2 C1 110.7(5) . . ?
N2 C2 H2A 109.5 . . ?
C1 C2 H2A 109.5 . . ?
N2 C2 H2B 109.5 . . ?
C1 C2 H2B 109.5 . . ?
H2A C2 H2B 108.1 . . ?
N1 C1 C2 108.1(4) . . ?
N1 C1 H1C 110.1 . . ?
C2 C1 H1C 110.1 . . ?
N1 C1 H1D 110.1 . . ?
C2 C1 H1D 110.1 . . ?
H1C C1 H1D 108.4 . . ?

loop_
_geom_bond_atom_site_label_1
_geom_bond_atom_site_label_2
_geom_bond_distance
_geom_bond_site_symmetry_2
_geom_bond_publ_flag
Sn1 S3 2.3156(13) . ?
Sn1 S1 2.3541(14) . ?
Sn1 S2 2.4515(13) . ?
Sn1 S2 2.4621(13) 9_466 ?
Mn1 N1 2.246(4) . ?
Mn1 N5 2.270(5) . ?
Mn1 N3 2.305(5) . ?
Mn1 N2 2.321(5) . ?
Mn1 N4 2.363(5) . ?
Mn1 S1 2.5979(15) . ?
S2 Sn1 2.4621(13) 9_466 ?
N1 C1 1.469(7) . ?
N1 H1A 0.9200 . ?
N1 H1B 0.9200 . ?
N2 C3 1.460(7) . ?
N2 C2 1.471(8) . ?
N2 H2 0.9300 . ?
N3 C4 1.474(7) . ?
N3 C5 1.483(8) . ?
N3 H3 0.9300 . ?
N4 C7 1.459(7) . ?
N4 C6 1.459(8) . ?
N4 H4 0.9300 . ?
N5 C8 1.469(7) . ?
N5 H5A 0.9200 . ?
N5 H5B 0.9200 . ?
C8 C7 1.522(8) . ?
C8 H8A 0.9900 . ?
C8 H8B 0.9900 . ?
C7 H7A 0.9900 . ?
C7 H7B 0.9900 . ?
C6 C5 1.526(8) . ?
C6 H6A 0.9900 . ?
C6 H6B 0.9900 . ?
C5 H5C 0.9900 . ?
C5 H5D 0.9900 . ?
C4 C3 1.525(9) . ?
C4 H4A 0.9900 . ?
C4 H4B 0.9900 . ?
C3 H3A 0.9900 . ?
C3 H3B 0.9900 . ?
C2 C1 1.523(8) . ?
C2 H2A 0.9900 . ?
C2 H2B 0.9900 . ?
C1 H1C 0.9900 . ?
C1 H1D 0.9900 . ?

loop_
_geom_torsion_atom_site_label_1
_geom_torsion_atom_site_label_2
_geom_torsion_atom_site_label_3
_geom_torsion_atom_site_label_4
_geom_torsion
_geom_torsion_site_symmetry_1
_geom_torsion_site_symmetry_2
_geom_torsion_site_symmetry_3
_geom_torsion_site_symmetry_4
_geom_torsion_publ_flag
S3 Sn1 S1 Mn1 -174.44(5) . . . . ?
S2 Sn1 S1 Mn1 59.57(6) . . . . ?
S2 Sn1 S1 Mn1 -43.18(7) 9_466 . . . ?
N1 Mn1 S1 Sn1 -52.49(13) . . . . ?
N5 Mn1 S1 Sn1 44.63(15) . . . . ?
N3 Mn1 S1 Sn1 -172.28(13) . . . . ?
N2 Mn1 S1 Sn1 -118.8(3) . . . . ?
N4 Mn1 S1 Sn1 114.04(13) . . . . ?
S3 Sn1 S2 Sn1 115.43(5) . . . 9_466 ?
S1 Sn1 S2 Sn1 -114.18(5) . . . 9_466 ?
S2 Sn1 S2 Sn1 0.0 9_466 . . 9_466 ?
N5 Mn1 N1 C1 105.7(4) . . . . ?
N3 Mn1 N1 C1 -47.8(4) . . . . ?
N2 Mn1 N1 C1 16.4(3) . . . . ?
N4 Mn1 N1 C1 141.8(6) . . . . ?
S1 Mn1 N1 C1 -141.7(3) . . . . ?
N1 Mn1 N2 C3 -110.2(4) . . . . ?
N5 Mn1 N2 C3 155.1(4) . . . . ?
N3 Mn1 N2 C3 15.8(4) . . . . ?
N4 Mn1 N2 C3 81.8(4) . . . . ?
S1 Mn1 N2 C3 -40.3(6) . . . . ?
N1 Mn1 N2 C2 13.4(3) . . . . ?
N5 Mn1 N2 C2 -81.4(4) . . . . ?
N3 Mn1 N2 C2 139.4(4) . . . . ?
N4 Mn1 N2 C2 -154.7(3) . . . . ?
S1 Mn1 N2 C2 83.2(5) . . . . ?
N1 Mn1 N3 C4 79.2(4) . . . . ?
N5 Mn1 N3 C4 -60.0(5) . . . . ?
N2 Mn1 N3 C4 14.5(4) . . . . ?
N4 Mn1 N3 C4 -103.2(4) . . . . ?
S1 Mn1 N3 C4 175.3(4) . . . . ?
N1 Mn1 N3 C5 -155.0(3) . . . . ?
N5 Mn1 N3 C5 65.8(4) . . . . ?
N2 Mn1 N3 C5 140.3(4) . . . . ?
N4 Mn1 N3 C5 22.6(4) . . . . ?
S1 Mn1 N3 C5 -58.9(4) . . . . ?
N1 Mn1 N4 C7 -50.1(9) . . . . ?
N5 Mn1 N4 C7 -12.5(4) . . . . ?
N3 Mn1 N4 C7 138.7(4) . . . . ?
N2 Mn1 N4 C7 71.8(4) . . . . ?
S1 Mn1 N4 C7 -128.0(4) . . . . ?
N1 Mn1 N4 C6 176.8(6) . . . . ?
N5 Mn1 N4 C6 -145.6(4) . . . . ?
N3 Mn1 N4 C6 5.6(4) . . . . ?
N2 Mn1 N4 C6 -61.3(4) . . . . ?
S1 Mn1 N4 C6 98.9(4) . . . . ?
N1 Mn1 N5 C8 155.7(4) . . . . ?
N3 Mn1 N5 C8 -59.1(5) . . . . ?
N2 Mn1 N5 C8 -128.0(4) . . . . ?
N4 Mn1 N5 C8 -15.9(4) . . . . ?
S1 Mn1 N5 C8 58.5(4) . . . . ?
Mn1 N5 C8 C7 41.4(5) . . . . ?
C6 N4 C7 C8 169.0(5) . . . . ?
Mn1 N4 C7 C8 37.9(5) . . . . ?
N5 C8 C7 N4 -52.7(6) . . . . ?
C7 N4 C6 C5 -162.4(5) . . . . ?
Mn1 N4 C6 C5 -32.1(6) . . . . ?
C4 N3 C5 C6 76.9(6) . . . . ?
Mn1 N3 C5 C6 -47.4(6) . . . . ?
N4 C6 C5 N3 52.9(7) . . . . ?
C5 N3 C4 C3 -166.4(5) . . . . ?
Mn1 N3 C4 C3 -42.0(5) . . . . ?
C2 N2 C3 C4 -164.3(4) . . . . ?
Mn1 N2 C3 C4 -43.3(5) . . . . ?
N3 C4 C3 N2 57.9(6) . . . . ?
C3 N2 C2 C1 81.0(6) . . . . ?
Mn1 N2 C2 C1 -40.8(5) . . . . ?
Mn1 N1 C1 C2 -42.7(5) . . . . ?
N2 C2 C1 N1 56.4(6) . . . . ?
